data_2213522
loop_
_publ_author_name
'Li-Hua Wang'
'Li-Zhong Li'

_publ_section_title
<i>catena</i>-Poly[[(<i>N</i>,<i>N</i>-diethylethane-1,2-diamine)thiocyanatocopper(II)]-\m-thiocyanato]
_journal_coeditor_code RZ2124
_journal_issue 5
_journal_name_full 'Acta Crystallographica Section E'
_journal_page_first m1214
_journal_page_last m1216
_journal_paper_doi 10.1107/S1600536807013608
_journal_volume 63
_journal_year 2007
_chemical_formula_iupac '[Cu (N C S)2 (C6 H16 N2)]'
_chemical_formula_moiety 'C8 H16 Cu N4 S2'
_chemical_formula_sum 'C8 H16 Cu N4 S2'
_chemical_formula_weight 295.91
_chemical_name_systematic
;
catena-Poly[[(N,N-diethylethane-1,2-diamine)thiocyanatocopper(II)]-
\m-thiocyanato]
;
_space_group_IT_number 19
_symmetry_cell_setting orthorhombic
_symmetry_space_group_name_Hall 'P 2ac 2ab'
_symmetry_space_group_name_H-M 'P 21 21 21'
_atom_sites_solution_hydrogens geom
_atom_sites_solution_primary direct
_atom_sites_solution_secondary difmap
_audit_creation_method SHELXL-97
_cell_angle_alpha 90.00
_cell_angle_beta 90.00
_cell_angle_gamma 90.00
_cell_formula_units_Z 4
_cell_length_a 9.5219(9)
_cell_length_b 9.9083(9)
_cell_length_c 14.1931(13)
_cell_measurement_reflns_used 4038
_cell_measurement_temperature 298(2)
_cell_measurement_theta_max 27.2
_cell_measurement_theta_min 2.5
_cell_volume 1339.1(2)
_computing_cell_refinement 'SAINT (Bruker, 2000)'
_computing_data_collection 'SMART (Bruker, 2000)'
_computing_data_reduction SAINT
_computing_molecular_graphics SHELXTL
_computing_publication_material SHELXTL
_computing_structure_refinement SHELXTL
_computing_structure_solution 'SHELXTL (Bruker, 2000)'
_diffrn_ambient_temperature 298(2)
_diffrn_measured_fraction_theta_full 0.998
_diffrn_measured_fraction_theta_max 0.998
_diffrn_measurement_device_type 'Bruker SMART CCD area-detector'
_diffrn_measurement_method \w
_diffrn_radiation_monochromator graphite
_diffrn_radiation_source 'fine-focus sealed tube'
_diffrn_radiation_type MoK\a
_diffrn_radiation_wavelength 0.71073
_diffrn_reflns_av_R_equivalents 0.0224
_diffrn_reflns_av_sigmaI/netI 0.0357
_diffrn_reflns_limit_h_max 12
_diffrn_reflns_limit_h_min -12
_diffrn_reflns_limit_k_max 9
_diffrn_reflns_limit_k_min -12
_diffrn_reflns_limit_l_max 16
_diffrn_reflns_limit_l_min -18
_diffrn_reflns_number 8106
_diffrn_reflns_theta_full 27.50
_diffrn_reflns_theta_max 27.50
_diffrn_reflns_theta_min 2.51
_diffrn_standards_number 0
_exptl_absorpt_coefficient_mu 1.919
_exptl_absorpt_correction_T_max 0.594
_exptl_absorpt_correction_T_min 0.542
_exptl_absorpt_correction_type multi-scan
_exptl_absorpt_process_details '(SADABS; Bruker, 2000)'
_exptl_crystal_colour blue
_exptl_crystal_density_diffrn 1.468
_exptl_crystal_density_method 'not measured'
_exptl_crystal_description block
_exptl_crystal_F_000 612
_exptl_crystal_size_max 0.33
_exptl_crystal_size_mid 0.31
_exptl_crystal_size_min 0.27
_refine_diff_density_max 0.260
_refine_diff_density_min -0.344
_refine_ls_abs_structure_details 'Flack (1983), 1295 Friedel pairs'
_refine_ls_abs_structure_Flack 0.022(11)
_refine_ls_extinction_method none
_refine_ls_goodness_of_fit_ref 1.016
_refine_ls_hydrogen_treatment constr
_refine_ls_matrix_type full
_refine_ls_number_parameters 138
_refine_ls_number_reflns 3064
_refine_ls_number_restraints 0
_refine_ls_restrained_S_all 1.016
_refine_ls_R_factor_all 0.0296
_refine_ls_R_factor_gt 0.0253
_refine_ls_shift/su_max 0.000
_refine_ls_shift/su_mean 0.000
_refine_ls_structure_factor_coef Fsqd
_refine_ls_weighting_details 'calc w=1/[\s^2^(Fo^2^)+(0.0236P)^2^] where P=(Fo^2^+2Fc^2^)/3'
_refine_ls_weighting_scheme calc
_refine_ls_wR_factor_gt 0.0549
_refine_ls_wR_factor_ref 0.0566
_reflns_number_gt 2786
_reflns_number_total 3064
_reflns_threshold_expression I>2\s(I)
_cod_data_source_file rz2124.cif
_cod_data_source_block I
_cod_depositor_comments
;
The following automatic conversions were performed:
'_symmetry_cell_setting' value 'Orthorhombic' changed to 'orthorhombic'
according to '/home/saulius/struct/CIF-dictionaries/cif_core.dic'
dictionary named 'cif_core.dic' version 2.4.1 from 2010-06-29.

Automatic conversion script
Id: cif_fix_enum 1527 2010-12-29 10:47:43Z saulius 

The following automatic conversions were performed:

'_symmetry_cell_setting' value 'Orthorhombic' changed to
'orthorhombic' according to
/home/saulius/struct/CIF-dictionaries/cif_core.dic dictionary named
'cif_core.dic' version 2.4.1 from 2010-06-29.

Automatic conversion script
Id: cif_fix_values 1715 2011-07-08 13:25:40Z adriana 
;
_cod_database_code 2213522
_cod_database_fobs_code 2213522

loop_
_symmetry_equiv_pos_as_xyz
'x, y, z'
'-x+1/2, -y, z+1/2'
'-x, y+1/2, -z+1/2'
'x+1/2, -y+1/2, -z'

loop_
_atom_site_type_symbol
_atom_site_label
_atom_site_fract_x
_atom_site_fract_y
_atom_site_fract_z
_atom_site_U_iso_or_equiv
_atom_site_adp_type
_atom_site_calc_flag
_atom_site_refinement_flags
_atom_site_occupancy
Cu Cu1 0.29860(2) 0.90739(3) 0.048221(19) 0.03798(8) Uani d . 1
S S1 0.48247(9) 0.81909(8) -0.25222(5) 0.0669(2) Uani d . 1
S S2 -0.15882(6) 0.86953(6) -0.08568(4) 0.04357(15) Uani d . 1
N N1 0.21786(19) 0.9143(2) 0.17626(13) 0.0459(4) Uani d . 1
H H1A 0.1523 0.9796 0.1792 0.055 Uiso calc R 1
H H1B 0.1765 0.8350 0.1899 0.055 Uiso calc R 1
N N2 0.46580(18) 1.01435(17) 0.10763(14) 0.0393(4) Uani d . 1
N N3 0.3911(2) 0.8893(2) -0.07294(14) 0.0481(5) Uani d . 1
N N4 0.1070(2) 0.9063(2) -0.00789(15) 0.0505(5) Uani d . 1
C C1 0.3299(3) 0.9420(3) 0.24473(18) 0.0546(6) Uani d . 1
H H1C 0.3869 0.8621 0.2545 0.066 Uiso calc R 1
H H1D 0.2901 0.9692 0.3047 0.066 Uiso calc R 1
C C2 0.4176(3) 1.0546(3) 0.20384(18) 0.0538(7) Uani d . 1
H H2A 0.3623 1.1367 0.2001 0.065 Uiso calc R 1
H H2B 0.4981 1.0717 0.2440 0.065 Uiso calc R 1
C C3 0.5889(2) 0.9215(3) 0.11330(18) 0.0462(5) Uani d . 1
H H3A 0.6101 0.8900 0.0502 0.055 Uiso calc R 1
H H3B 0.5618 0.8434 0.1502 0.055 Uiso calc R 1
C C4 0.7221(3) 0.9792(3) 0.1553(2) 0.0700(8) Uani d . 1
H H4A 0.7525 1.0549 0.1184 0.105 Uiso calc R 1
H H4B 0.7940 0.9113 0.1554 0.105 Uiso calc R 1
H H4C 0.7042 1.0079 0.2188 0.105 Uiso calc R 1
C C5 0.5022(3) 1.1339(3) 0.0494(3) 0.0659(7) Uani d . 1
H H5A 0.5514 1.1040 -0.0066 0.079 Uiso calc R 1
H H5B 0.5654 1.1915 0.0849 0.079 Uiso calc R 1
C C6 0.3748(4) 1.2153(3) 0.0203(3) 0.1009(13) Uani d . 1
H H6A 0.3144 1.1605 -0.0180 0.151 Uiso calc R 1
H H6B 0.4045 1.2929 -0.0150 0.151 Uiso calc R 1
H H6C 0.3247 1.2441 0.0755 0.151 Uiso calc R 1
C C7 0.4297(2) 0.8604(2) -0.14650(18) 0.0422(5) Uani d . 1
C C8 -0.0040(2) 0.8909(2) -0.03927(16) 0.0370(4) Uani d . 1

loop_
_atom_site_aniso_label
_atom_site_aniso_U_11
_atom_site_aniso_U_22
_atom_site_aniso_U_33
_atom_site_aniso_U_12
_atom_site_aniso_U_13
_atom_site_aniso_U_23
Cu1 0.02944(12) 0.05024(15) 0.03425(14) -0.00351(11) -0.00175(11) -0.00516(13)
S1 0.0715(4) 0.0901(5) 0.0393(4) 0.0331(4) 0.0119(3) 0.0132(4)
S2 0.0299(3) 0.0571(3) 0.0438(3) -0.0010(2) -0.0044(2) 0.0012(3)
N1 0.0395(10) 0.0514(11) 0.0467(11) -0.0027(10) 0.0093(8) -0.0090(10)
N2 0.0333(9) 0.0415(10) 0.0431(11) -0.0017(8) -0.0016(8) -0.0111(8)
N3 0.0448(11) 0.0654(14) 0.0343(11) 0.0013(10) -0.0017(8) -0.0010(10)
N4 0.0351(10) 0.0585(12) 0.0578(13) -0.0038(10) -0.0101(9) -0.0021(11)
C1 0.0494(14) 0.0797(18) 0.0348(13) 0.0111(12) 0.0047(11) -0.0084(12)
C2 0.0414(12) 0.0689(18) 0.0511(15) 0.0026(11) -0.0059(12) -0.0279(13)
C3 0.0319(11) 0.0592(14) 0.0475(13) 0.0025(11) 0.0001(10) -0.0145(12)
C4 0.0377(14) 0.099(2) 0.073(2) 0.0037(14) -0.0123(14) -0.0302(17)
C5 0.0689(17) 0.0546(14) 0.074(2) -0.0191(13) -0.0061(17) 0.0021(15)
C6 0.119(3) 0.059(2) 0.125(3) 0.006(2) -0.022(3) 0.0202(19)
C7 0.0349(11) 0.0493(13) 0.0426(14) 0.0035(9) -0.0035(10) 0.0142(11)
C8 0.0370(10) 0.0394(11) 0.0346(11) 0.0003(9) 0.0037(10) -0.0010(10)

loop_
_atom_type_symbol
_atom_type_description
_atom_type_scat_dispersion_real
_atom_type_scat_dispersion_imag
_atom_type_scat_source
C C 0.0033 0.0016 'International Tables Vol C Tables 4.2.6.8 and 6.1.1.4'
H H 0.0000 0.0000 'International Tables Vol C Tables 4.2.6.8 and 6.1.1.4'
N N 0.0061 0.0033 'International Tables Vol C Tables 4.2.6.8 and 6.1.1.4'
Cu Cu 0.3201 1.2651 'International Tables Vol C Tables 4.2.6.8 and 6.1.1.4'
S S 0.1246 0.1234 'International Tables Vol C Tables 4.2.6.8 and 6.1.1.4'

loop_
_geom_angle_atom_site_label_1
_geom_angle_atom_site_label_2
_geom_angle_atom_site_label_3
_geom_angle_site_symmetry_3
_geom_angle
_geom_angle_publ_flag
N3 Cu1 N1 . 174.68(8) y
N3 Cu1 N4 . 93.49(8) y
N1 Cu1 N4 . 90.66(8) y
N3 Cu1 N2 . 93.36(8) y
N1 Cu1 N2 . 84.70(7) y
N4 Cu1 N2 . 149.56(8) y
N1 Cu1 S2 4_565 85.21(8) y
N2 Cu1 S2 4_565 107.90(8) y
N3 Cu1 S2 4_565 90.70(8) y
N4 Cu1 S2 4_565 101.64(8) y
C1 N1 Cu1 . 109.42(14) ?
C1 N1 H1A . 109.8 ?
Cu1 N1 H1A . 109.8 ?
C1 N1 H1B . 109.8 ?
Cu1 N1 H1B . 109.8 ?
H1A N1 H1B . 108.2 ?
C5 N2 C3 . 109.78(19) ?
C5 N2 C2 . 111.5(2) ?
C3 N2 C2 . 110.89(19) ?
C5 N2 Cu1 . 110.97(16) ?
C3 N2 Cu1 . 107.91(13) ?
C2 N2 Cu1 . 105.65(13) ?
C7 N3 Cu1 . 168.0(2) ?
C8 N4 Cu1 . 172.7(2) ?
N1 C1 C2 . 106.6(2) ?
N1 C1 H1C . 110.4 ?
C2 C1 H1C . 110.4 ?
N1 C1 H1D . 110.4 ?
C2 C1 H1D . 110.4 ?
H1C C1 H1D . 108.6 ?
N2 C2 C1 . 108.91(19) ?
N2 C2 H2A . 109.9 ?
C1 C2 H2A . 109.9 ?
N2 C2 H2B . 109.9 ?
C1 C2 H2B . 109.9 ?
H2A C2 H2B . 108.3 ?
N2 C3 C4 . 116.5(2) ?
N2 C3 H3A . 108.2 ?
C4 C3 H3A . 108.2 ?
N2 C3 H3B . 108.2 ?
C4 C3 H3B . 108.2 ?
H3A C3 H3B . 107.3 ?
C3 C4 H4A . 109.5 ?
C3 C4 H4B . 109.5 ?
H4A C4 H4B . 109.5 ?
C3 C4 H4C . 109.5 ?
H4A C4 H4C . 109.5 ?
H4B C4 H4C . 109.5 ?
N2 C5 C6 . 112.9(2) ?
N2 C5 H5A . 109.0 ?
C6 C5 H5A . 109.0 ?
N2 C5 H5B . 109.0 ?
C6 C5 H5B . 109.0 ?
H5A C5 H5B . 107.8 ?
C5 C6 H6A . 109.5 ?
C5 C6 H6B . 109.5 ?
H6A C6 H6B . 109.5 ?
C5 C6 H6C . 109.5 ?
H6A C6 H6C . 109.5 ?
H6B C6 H6C . 109.5 ?
N3 C7 S1 . 179.2(2) ?
N4 C8 S2 . 178.8(2) ?

loop_
_geom_bond_atom_site_label_1
_geom_bond_atom_site_label_2
_geom_bond_site_symmetry_2
_geom_bond_distance
_geom_bond_publ_flag
Cu1 N3 . 1.940(2) y
Cu1 N1 . 1.974(2) y
Cu1 N4 . 1.991(2) y
Cu1 N2 . 2.090(2) y
Cu1 S2 4_565 2.8240(7) y
S1 C7 . 1.634(3) ?
S2 C8 . 1.628(2) ?
N1 C1 . 1.469(3) ?
N1 H1A . 0.9000 ?
N1 H1B . 0.9000 ?
N2 C5 . 1.485(3) ?
N2 C3 . 1.492(3) ?
N2 C2 . 1.495(3) ?
N3 C7 . 1.143(3) ?
N4 C8 . 1.157(3) ?
C1 C2 . 1.509(4) ?
C1 H1C . 0.9700 ?
C1 H1D . 0.9700 ?
C2 H2A . 0.9700 ?
C2 H2B . 0.9700 ?
C3 C4 . 1.513(3) ?
C3 H3A . 0.9700 ?
C3 H3B . 0.9700 ?
C4 H4A . 0.9600 ?
C4 H4B . 0.9600 ?
C4 H4C . 0.9600 ?
C5 C6 . 1.514(5) ?
C5 H5A . 0.9700 ?
C5 H5B . 0.9700 ?
C6 H6A . 0.9600 ?
C6 H6B . 0.9600 ?
C6 H6C . 0.9600 ?

loop_
_geom_hbond_atom_site_label_D
_geom_hbond_atom_site_label_H
_geom_hbond_atom_site_label_A
_geom_hbond_site_symmetry_A
_geom_hbond_distance_DH
_geom_hbond_distance_HA
_geom_hbond_distance_DA
_geom_hbond_angle_DHA
N1 H1B S1 4_465 0.90 2.55 3.396(2) 156
N1 H1A S1 2_575 0.90 2.56 3.413(2) 158
